data_1518988
loop_
_publ_author_name
'Henwood, Adam F.'
'Lesieur, Mathieu'
'Bansal, Ashu K.'
'Lemaur, Vincent'
'Beljonne, David'
'Thompson, David G.'
'Graham, Duncan'
'Slawin, Alexandra M. Z.'
'Samuel, Ifor D. W.'
'Cazin, Catherine S. J.'
'Zysman-Colman, Eli'

_publ_section_title
;
 Palladium(0) NHC complexes: a new avenue to highly efficient
 phosphorescence
;
_journal_issue 5
_journal_name_full 'Chem. Sci.'
_journal_page_first 3248
_journal_paper_doi 10.1039/C4SC03914A
_journal_volume 6
_journal_year 2015
_chemical_formula_moiety 'C54 H76 N4 Pd'
_chemical_formula_sum 'C54 H76 N4 Pd'
_chemical_formula_weight 887.62
_chemical_name_common Pd(SIPr)2
_chemical_name_systematic Bis(N,N'-bis(2,6-diisopropylphenyl)-2-imidazolidinylidene)palladium
_chemical_properties_physical Air-sensitive
_space_group_IT_number 14
_symmetry_cell_setting monoclinic
_symmetry_Int_Tables_number 14
_symmetry_space_group_name_Hall '-P 2yn'
_symmetry_space_group_name_H-M 'P 1 21/n 1'
_atom_sites_solution_hydrogens geom
_atom_sites_solution_primary direct
_atom_sites_solution_secondary difmap
_audit_update_record
;
2014-08-27 deposited with the CCDC.
2015-04-02 downloaded from the CCDC.
;
_cell_angle_alpha 90.0000
_cell_angle_beta 92.483(4)
_cell_angle_gamma 90.0000
_cell_formula_units_Z 4
_cell_length_a 12.889(3)
_cell_length_b 27.082(7)
_cell_length_c 14.073(4)
_cell_measurement_reflns_used 13447
_cell_measurement_temperature 93
_cell_measurement_theta_max 25.35
_cell_measurement_theta_min 1.50
_cell_volume 4908(2)
_computing_cell_refinement 'CrystalClear-SM Expert 2.0 rc13'
_computing_data_collection 'CrystalClear-SM Expert 2.0 rc13 (Rigaku, 2009)'
_computing_data_reduction 'CrystalClear-SM Expert 2.0 rc13'
_computing_molecular_graphics 'CrystalStructure 4.0'
_computing_publication_material 'CrystalStructure 4.0 (Rigaku, 2010)'
_computing_structure_refinement 'SHELXL97 (Sheldrick, 2008)'
_computing_structure_solution 'DIRDIF99-PATTY (Gould, et al., 1999)'
_diffrn_ambient_temperature 93
_diffrn_detector_area_resol_mean 29.257
_diffrn_measured_fraction_theta_full 1.000
_diffrn_measured_fraction_theta_max 0.997
_diffrn_measurement_device_type 'Rigaku Saturn70'
_diffrn_measurement_method \w
_diffrn_radiation_type 'Mo K\a'
_diffrn_radiation_wavelength 0.71075
_diffrn_reflns_av_R_equivalents 0.0799
_diffrn_reflns_limit_h_max 15
_diffrn_reflns_limit_h_min -15
_diffrn_reflns_limit_k_max 32
_diffrn_reflns_limit_k_min -32
_diffrn_reflns_limit_l_max 16
_diffrn_reflns_limit_l_min -16
_diffrn_reflns_number 49069
_diffrn_reflns_theta_full 25.00
_diffrn_reflns_theta_max 25.38
_diffrn_standards_number 0
_exptl_absorpt_coefficient_mu 0.417
_exptl_absorpt_correction_T_max 0.996
_exptl_absorpt_correction_T_min 0.782
_exptl_absorpt_correction_type multi-scan
_exptl_absorpt_process_details 'REQAB (Rigaku, 1998)'
_exptl_crystal_colour orange
_exptl_crystal_density_diffrn 1.201
_exptl_crystal_density_method 'not measured'
_exptl_crystal_description platelet
_exptl_crystal_F_000 1896.00
_exptl_crystal_recrystallization_method 'Re-crystallisation from solvent: toluene/isopropanol'
_exptl_crystal_size_max 0.100
_exptl_crystal_size_mid 0.060
_exptl_crystal_size_min 0.010
_refine_diff_density_max 1.620
_refine_diff_density_min -1.380
_refine_ls_extinction_method none
_refine_ls_goodness_of_fit_ref 1.237
_refine_ls_hydrogen_treatment constr
_refine_ls_number_parameters 532
_refine_ls_number_reflns 8983
_refine_ls_number_restraints 0
_refine_ls_R_factor_gt 0.1020
_refine_ls_shift/su_max 0.002
_refine_ls_structure_factor_coef Fsqd
_refine_ls_weighting_details 'w = 1/[\s^2^(Fo^2^)+(0.0688P)^2^+42.8247P] where P=(Fo^2^+2Fc^2^)/3'
_refine_ls_weighting_scheme calc
_refine_ls_wR_factor_ref 0.2360
_reflns_number_gt 8617
_reflns_number_total 8983
_reflns_threshold_expression F^2^>2.0\s(F^2^)
_cod_data_source_file c4sc03914a2.cif
_cod_data_source_block 6
_cod_depositor_comments 'Adding full bibliography for 1518987--1518988.cif.'
_cod_database_code 1518988

loop_
_symmetry_equiv_pos_site_id
_symmetry_equiv_pos_as_xyz
1 +X,+Y,+Z
2 1/2-X,1/2+Y,1/2-Z
3 -X,-Y,-Z
4 1/2+X,1/2-Y,1/2+Z

loop_
_atom_site_label
_atom_site_type_symbol
_atom_site_fract_x
_atom_site_fract_y
_atom_site_fract_z
_atom_site_U_iso_or_equiv
_atom_site_adp_type
_atom_site_occupancy
_atom_site_symmetry_multiplicity
_atom_site_calc_flag
_atom_site_refinement_flags
Pd1 Pd 0.22115(3) 0.124476(16) 0.24813(3) 0.01890(15) Uani 1.0 4 d .
N2 N 0.1149(4) 0.04775(18) 0.1160(4) 0.0211(11) Uani 1.0 4 d .
N5 N 0.2772(4) 0.05586(18) 0.0863(4) 0.0207(11) Uani 1.0 4 d .
N32 N 0.3237(4) 0.18044(18) 0.4134(4) 0.0227(11) Uani 1.0 4 d .
N35 N 0.1838(4) 0.21764(19) 0.3651(4) 0.0252(12) Uani 1.0 4 d .
C1 C 0.2036(5) 0.0725(2) 0.1447(4) 0.0196(12) Uani 1.0 4 d .
C3 C 0.1263(5) 0.0141(3) 0.0350(5) 0.0256(14) Uani 1.0 4 d .
C4 C 0.2395(5) 0.0197(3) 0.0140(5) 0.0241(13) Uani 1.0 4 d .
C6 C 0.0155(5) 0.0505(3) 0.1578(5) 0.0214(13) Uani 1.0 4 d .
C7 C -0.0579(5) 0.0853(3) 0.1234(5) 0.0254(14) Uani 1.0 4 d .
C8 C -0.1552(5) 0.0849(3) 0.1629(5) 0.0296(15) Uani 1.0 4 d .
C9 C -0.1794(5) 0.0501(3) 0.2306(5) 0.0354(17) Uani 1.0 4 d .
C10 C -0.1086(5) 0.0153(3) 0.2601(6) 0.0333(16) Uani 1.0 4 d .
C11 C -0.0095(5) 0.0140(3) 0.2254(5) 0.0280(14) Uani 1.0 4 d .
C12 C -0.0308(5) 0.1215(3) 0.0463(5) 0.0287(14) Uani 1.0 4 d .
C13 C -0.1226(6) 0.1335(3) -0.0225(6) 0.0355(17) Uani 1.0 4 d .
C14 C 0.0130(6) 0.1692(3) 0.0895(6) 0.0374(17) Uani 1.0 4 d .
C15 C 0.0708(6) -0.0244(3) 0.2597(5) 0.0351(16) Uani 1.0 4 d .
C16 C 0.0257(8) -0.0763(3) 0.2544(7) 0.054(3) Uani 1.0 4 d .
C17 C 0.1135(8) -0.0114(4) 0.3591(7) 0.059(3) Uani 1.0 4 d .
C18 C 0.3789(5) 0.0760(3) 0.0746(5) 0.0233(13) Uani 1.0 4 d .
C19 C 0.4653(5) 0.0499(3) 0.1108(5) 0.0230(13) Uani 1.0 4 d .
C20 C 0.5628(5) 0.0662(3) 0.0870(5) 0.0272(14) Uani 1.0 4 d .
C21 C 0.5741(5) 0.1060(3) 0.0258(5) 0.0300(15) Uani 1.0 4 d .
C22 C 0.4882(5) 0.1315(3) -0.0083(5) 0.0290(14) Uani 1.0 4 d .
C23 C 0.3881(5) 0.1168(3) 0.0150(5) 0.0226(13) Uani 1.0 4 d .
C24 C 0.4513(5) 0.0068(3) 0.1787(5) 0.0242(13) Uani 1.0 4 d .
C25 C 0.5411(6) -0.0299(3) 0.1803(5) 0.0316(15) Uani 1.0 4 d .
C26 C 0.4330(6) 0.0255(3) 0.2782(5) 0.0391(18) Uani 1.0 4 d .
C27 C 0.2938(5) 0.1452(3) -0.0256(5) 0.0272(14) Uani 1.0 4 d .
C28 C 0.2798(6) 0.1387(3) -0.1328(5) 0.0361(17) Uani 1.0 4 d .
C29 C 0.3021(7) 0.1994(3) 0.0019(6) 0.0418(19) Uani 1.0 4 d .
C31 C 0.2421(5) 0.1771(3) 0.3484(4) 0.0199(12) Uani 1.0 4 d .
C33 C 0.3275(5) 0.2270(3) 0.4668(5) 0.0304(15) Uani 1.0 4 d .
C34 C 0.2173(5) 0.2453(3) 0.4506(5) 0.0311(15) Uani 1.0 4 d .
C36 C 0.4140(5) 0.1493(3) 0.4204(5) 0.0224(13) Uani 1.0 4 d .
C37 C 0.4117(5) 0.1070(3) 0.4787(5) 0.0256(14) Uani 1.0 4 d .
C38 C 0.5056(6) 0.0822(3) 0.4961(5) 0.0313(15) Uani 1.0 4 d .
C39 C 0.5964(6) 0.0972(3) 0.4551(6) 0.0350(16) Uani 1.0 4 d .
C40 C 0.5948(5) 0.1369(3) 0.3938(5) 0.0313(15) Uani 1.0 4 d .
C41 C 0.5038(5) 0.1638(3) 0.3747(5) 0.0275(14) Uani 1.0 4 d .
C42 C 0.3105(6) 0.0895(3) 0.5181(5) 0.0304(15) Uani 1.0 4 d .
C43 C 0.3090(6) 0.0338(3) 0.5362(6) 0.0378(17) Uani 1.0 4 d .
C44 C 0.2846(7) 0.1167(3) 0.6092(6) 0.047(2) Uani 1.0 4 d .
C45 C 0.5030(6) 0.2061(3) 0.3040(5) 0.0312(15) Uani 1.0 4 d .
C46 C 0.5285(8) 0.1868(3) 0.2049(6) 0.047(2) Uani 1.0 4 d .
C47 C 0.5763(6) 0.2479(3) 0.3336(6) 0.0418(18) Uani 1.0 4 d .
C48 C 0.0796(5) 0.2261(3) 0.3263(5) 0.0255(14) Uani 1.0 4 d .
C49 C 0.0634(5) 0.2652(3) 0.2626(5) 0.0270(14) Uani 1.0 4 d .
C50 C -0.0391(5) 0.2754(3) 0.2306(5) 0.0311(15) Uani 1.0 4 d .
C51 C -0.1211(6) 0.2477(3) 0.2602(5) 0.0322(16) Uani 1.0 4 d .
C52 C -0.1034(5) 0.2097(3) 0.3255(5) 0.0324(16) Uani 1.0 4 d .
C53 C -0.0032(5) 0.1991(3) 0.3616(5) 0.0282(15) Uani 1.0 4 d .
C54 C 0.1526(6) 0.2961(3) 0.2263(6) 0.0361(17) Uani 1.0 4 d .
C55 C 0.1510(8) 0.2958(4) 0.1166(6) 0.056(3) Uani 1.0 4 d .
C56 C 0.1472(8) 0.3496(3) 0.2595(7) 0.055(3) Uani 1.0 4 d .
C57 C 0.0127(6) 0.1609(3) 0.4401(5) 0.0300(15) Uani 1.0 4 d .
C58 C -0.0232(8) 0.1097(3) 0.4066(7) 0.051(2) Uani 1.0 4 d .
C59 C -0.0409(8) 0.1761(4) 0.5302(6) 0.053(3) Uani 1.0 4 d .
H3A H 0.0809 0.0242 -0.0201 0.0308 Uiso 1.0 4 calc R
H3B H 0.1099 -0.0203 0.0525 0.0308 Uiso 1.0 4 calc R
H4A H 0.2768 -0.0121 0.0213 0.0289 Uiso 1.0 4 calc R
H4B H 0.2479 0.0324 -0.0512 0.0289 Uiso 1.0 4 calc R
H8 H -0.2055 0.1089 0.1432 0.0355 Uiso 1.0 4 calc R
H9 H -0.2461 0.0505 0.2569 0.0425 Uiso 1.0 4 calc R
H10 H -0.1276 -0.0087 0.3054 0.0400 Uiso 1.0 4 calc R
H12 H 0.0247 0.1061 0.0085 0.0344 Uiso 1.0 4 calc R
H13A H -0.1785 0.1485 0.0127 0.0426 Uiso 1.0 4 calc R
H13B H -0.1480 0.1031 -0.0532 0.0426 Uiso 1.0 4 calc R
H13C H -0.1002 0.1567 -0.0711 0.0426 Uiso 1.0 4 calc R
H14A H 0.0753 0.1618 0.1293 0.0448 Uiso 1.0 4 calc R
H14B H -0.0392 0.1846 0.1286 0.0448 Uiso 1.0 4 calc R
H14C H 0.0309 0.1919 0.0385 0.0448 Uiso 1.0 4 calc R
H15 H 0.1299 -0.0230 0.2159 0.0421 Uiso 1.0 4 calc R
H16A H 0.0036 -0.0838 0.1885 0.0644 Uiso 1.0 4 calc R
H16B H -0.0342 -0.0783 0.2948 0.0644 Uiso 1.0 4 calc R
H16C H 0.0786 -0.1001 0.2765 0.0644 Uiso 1.0 4 calc R
H17A H 0.0567 -0.0112 0.4032 0.0709 Uiso 1.0 4 calc R
H17B H 0.1458 0.0214 0.3582 0.0709 Uiso 1.0 4 calc R
H17C H 0.1655 -0.0360 0.3799 0.0709 Uiso 1.0 4 calc R
H20 H 0.6229 0.0500 0.1130 0.0326 Uiso 1.0 4 calc R
H21 H 0.6413 0.1155 0.0075 0.0360 Uiso 1.0 4 calc R
H22 H 0.4967 0.1595 -0.0480 0.0348 Uiso 1.0 4 calc R
H24 H 0.3874 -0.0114 0.1562 0.0290 Uiso 1.0 4 calc R
H25A H 0.5251 -0.0578 0.2213 0.0380 Uiso 1.0 4 calc R
H25B H 0.6046 -0.0135 0.2050 0.0380 Uiso 1.0 4 calc R
H25C H 0.5514 -0.0418 0.1156 0.0380 Uiso 1.0 4 calc R
H26A H 0.3707 0.0463 0.2768 0.0469 Uiso 1.0 4 calc R
H26B H 0.4931 0.0448 0.3014 0.0469 Uiso 1.0 4 calc R
H26C H 0.4232 -0.0027 0.3207 0.0469 Uiso 1.0 4 calc R
H27 H 0.2308 0.1314 0.0038 0.0326 Uiso 1.0 4 calc R
H28A H 0.3400 0.1525 -0.1637 0.0433 Uiso 1.0 4 calc R
H28B H 0.2168 0.1560 -0.1558 0.0433 Uiso 1.0 4 calc R
H28C H 0.2734 0.1035 -0.1479 0.0433 Uiso 1.0 4 calc R
H29A H 0.2392 0.2168 -0.0208 0.0502 Uiso 1.0 4 calc R
H29B H 0.3627 0.2140 -0.0270 0.0502 Uiso 1.0 4 calc R
H29C H 0.3098 0.2022 0.0713 0.0502 Uiso 1.0 4 calc R
H33A H 0.3782 0.2503 0.4408 0.0365 Uiso 1.0 4 calc R
H33B H 0.3448 0.2214 0.5351 0.0365 Uiso 1.0 4 calc R
H34A H 0.1742 0.2372 0.5051 0.0373 Uiso 1.0 4 calc R
H34B H 0.2153 0.2814 0.4393 0.0373 Uiso 1.0 4 calc R
H38 H 0.5075 0.0544 0.5373 0.0376 Uiso 1.0 4 calc R
H39 H 0.6595 0.0801 0.4693 0.0420 Uiso 1.0 4 calc R
H40 H 0.6567 0.1461 0.3640 0.0376 Uiso 1.0 4 calc R
H42 H 0.2540 0.0970 0.4693 0.0364 Uiso 1.0 4 calc R
H43A H 0.3649 0.0251 0.5826 0.0453 Uiso 1.0 4 calc R
H43B H 0.3192 0.0162 0.4764 0.0453 Uiso 1.0 4 calc R
H43C H 0.2419 0.0244 0.5610 0.0453 Uiso 1.0 4 calc R
H44A H 0.2791 0.1522 0.5963 0.0558 Uiso 1.0 4 calc R
H44B H 0.3396 0.1109 0.6581 0.0558 Uiso 1.0 4 calc R
H44C H 0.2183 0.1046 0.6316 0.0558 Uiso 1.0 4 calc R
H45 H 0.4310 0.2199 0.2995 0.0375 Uiso 1.0 4 calc R
H46A H 0.4772 0.1619 0.1844 0.0567 Uiso 1.0 4 calc R
H46B H 0.5980 0.1720 0.2077 0.0567 Uiso 1.0 4 calc R
H46C H 0.5266 0.2143 0.1595 0.0567 Uiso 1.0 4 calc R
H47A H 0.6477 0.2354 0.3390 0.0502 Uiso 1.0 4 calc R
H47B H 0.5568 0.2611 0.3952 0.0502 Uiso 1.0 4 calc R
H47C H 0.5717 0.2742 0.2857 0.0502 Uiso 1.0 4 calc R
H50 H -0.0521 0.3020 0.1876 0.0373 Uiso 1.0 4 calc R
H51 H -0.1896 0.2545 0.2362 0.0386 Uiso 1.0 4 calc R
H52 H -0.1603 0.1906 0.3458 0.0389 Uiso 1.0 4 calc R
H54 H 0.2197 0.2815 0.2510 0.0433 Uiso 1.0 4 calc R
H55A H 0.0853 0.3099 0.0914 0.0673 Uiso 1.0 4 calc R
H55B H 0.1575 0.2618 0.0939 0.0673 Uiso 1.0 4 calc R
H55C H 0.2090 0.3155 0.0947 0.0673 Uiso 1.0 4 calc R
H56A H 0.1495 0.3506 0.3291 0.0661 Uiso 1.0 4 calc R
H56B H 0.0824 0.3646 0.2346 0.0661 Uiso 1.0 4 calc R
H56C H 0.2064 0.3680 0.2360 0.0661 Uiso 1.0 4 calc R
H57 H 0.0889 0.1589 0.4562 0.0360 Uiso 1.0 4 calc R
H58A H 0.0161 0.0997 0.3517 0.0608 Uiso 1.0 4 calc R
H58B H -0.0974 0.1107 0.3884 0.0608 Uiso 1.0 4 calc R
H58C H -0.0112 0.0858 0.4583 0.0608 Uiso 1.0 4 calc R
H59A H -0.1157 0.1795 0.5161 0.0641 Uiso 1.0 4 calc R
H59B H -0.0127 0.2078 0.5530 0.0641 Uiso 1.0 4 calc R
H59C H -0.0287 0.1509 0.5794 0.0641 Uiso 1.0 4 calc R

loop_
_atom_site_aniso_label
_atom_site_aniso_U_11
_atom_site_aniso_U_22
_atom_site_aniso_U_33
_atom_site_aniso_U_12
_atom_site_aniso_U_13
_atom_site_aniso_U_23
Pd1 0.0157(3) 0.0201(3) 0.0210(3) -0.00021(18) 0.00085(16) -0.00223(19)
N2 0.016(3) 0.022(3) 0.026(3) 0.001(2) 0.002(2) -0.005(3)
N5 0.015(3) 0.024(3) 0.024(3) 0.001(2) 0.001(2) -0.008(3)
N32 0.024(3) 0.021(3) 0.023(3) 0.000(2) -0.003(2) -0.006(3)
N35 0.026(3) 0.021(3) 0.028(3) 0.002(3) -0.002(3) -0.009(3)
C1 0.020(3) 0.019(3) 0.020(3) 0.001(3) 0.000(3) 0.006(3)
C3 0.020(3) 0.026(4) 0.031(4) -0.003(3) 0.005(3) -0.008(3)
C4 0.024(4) 0.025(4) 0.023(4) -0.000(3) -0.000(3) -0.008(3)
C6 0.017(3) 0.024(3) 0.023(3) 0.001(3) 0.004(3) 0.000(3)
C7 0.017(3) 0.026(4) 0.033(4) -0.001(3) -0.002(3) -0.002(3)
C8 0.014(3) 0.037(4) 0.037(4) 0.003(3) -0.001(3) -0.003(3)
C9 0.017(4) 0.050(5) 0.040(4) -0.008(3) 0.013(3) -0.012(4)
C10 0.028(4) 0.032(4) 0.041(4) -0.009(3) 0.012(3) 0.006(3)
C11 0.026(4) 0.026(4) 0.032(4) -0.005(3) 0.002(3) 0.002(3)
C12 0.025(4) 0.030(4) 0.031(4) 0.002(3) 0.000(3) -0.000(3)
C13 0.037(4) 0.023(4) 0.045(5) 0.001(3) -0.013(4) 0.003(3)
C14 0.037(4) 0.030(4) 0.045(5) -0.003(3) -0.002(4) 0.003(4)
C15 0.040(4) 0.036(4) 0.031(4) 0.006(4) 0.008(3) 0.007(3)
C16 0.072(7) 0.028(4) 0.062(6) -0.000(4) 0.018(5) 0.010(4)
C17 0.067(6) 0.051(6) 0.058(6) 0.018(5) -0.018(5) 0.002(5)
C18 0.018(3) 0.030(4) 0.022(3) -0.007(3) 0.007(3) -0.009(3)
C19 0.024(4) 0.021(3) 0.025(4) -0.001(3) 0.004(3) -0.004(3)
C20 0.024(4) 0.035(4) 0.022(4) 0.002(3) 0.002(3) -0.004(3)
C21 0.022(4) 0.037(4) 0.031(4) -0.005(3) 0.005(3) -0.002(3)
C22 0.028(4) 0.028(4) 0.032(4) -0.004(3) 0.006(3) -0.002(3)
C23 0.023(3) 0.021(3) 0.024(3) 0.000(3) 0.003(3) -0.002(3)
C24 0.022(3) 0.026(4) 0.024(4) -0.001(3) -0.000(3) -0.001(3)
C25 0.038(4) 0.019(4) 0.037(4) 0.005(3) -0.000(3) -0.000(3)
C26 0.043(5) 0.041(5) 0.033(4) 0.015(4) 0.004(4) 0.006(4)
C27 0.029(4) 0.029(4) 0.024(4) 0.003(3) 0.005(3) 0.004(3)
C28 0.044(5) 0.030(4) 0.034(4) 0.004(3) -0.010(4) -0.000(3)
C29 0.051(5) 0.039(5) 0.035(4) 0.013(4) -0.007(4) -0.006(4)
C31 0.017(3) 0.024(3) 0.019(3) 0.001(3) 0.001(3) 0.003(3)
C33 0.028(4) 0.024(4) 0.039(4) 0.004(3) -0.007(3) -0.012(3)
C34 0.031(4) 0.029(4) 0.033(4) 0.004(3) -0.007(3) -0.009(3)
C36 0.022(3) 0.026(4) 0.019(3) 0.001(3) -0.004(3) -0.003(3)
C37 0.029(4) 0.029(4) 0.019(3) 0.003(3) -0.004(3) -0.003(3)
C38 0.037(4) 0.029(4) 0.028(4) 0.003(3) -0.003(3) 0.000(3)
C39 0.026(4) 0.035(4) 0.043(5) 0.008(3) -0.004(3) -0.004(4)
C40 0.025(4) 0.029(4) 0.039(4) -0.002(3) 0.000(3) -0.004(3)
C41 0.022(4) 0.029(4) 0.031(4) -0.002(3) -0.008(3) -0.006(3)
C42 0.035(4) 0.028(4) 0.028(4) 0.001(3) -0.001(3) 0.004(3)
C43 0.041(5) 0.035(4) 0.037(4) -0.004(4) 0.003(4) 0.005(4)
C44 0.058(6) 0.044(5) 0.038(5) -0.006(4) 0.019(4) -0.007(4)
C45 0.035(4) 0.034(4) 0.024(4) -0.002(3) 0.001(3) 0.002(3)
C46 0.074(6) 0.034(5) 0.034(5) -0.010(4) 0.005(4) 0.003(4)
C47 0.041(5) 0.039(5) 0.046(5) -0.010(4) 0.005(4) -0.003(4)
C48 0.020(3) 0.027(4) 0.029(4) 0.005(3) 0.000(3) -0.006(3)
C49 0.023(4) 0.030(4) 0.028(4) 0.004(3) 0.003(3) -0.002(3)
C50 0.025(4) 0.039(4) 0.029(4) 0.011(3) 0.004(3) 0.002(3)
C51 0.027(4) 0.042(4) 0.028(4) 0.010(3) -0.001(3) -0.004(3)
C52 0.020(4) 0.034(4) 0.044(5) 0.001(3) 0.010(3) -0.001(4)
C53 0.024(4) 0.029(4) 0.032(4) 0.002(3) 0.000(3) -0.009(3)
C54 0.027(4) 0.038(4) 0.044(5) 0.001(3) 0.007(3) 0.006(4)
C55 0.061(6) 0.059(6) 0.050(6) -0.002(5) 0.022(5) 0.003(5)
C56 0.064(6) 0.044(5) 0.059(6) -0.015(5) 0.026(5) -0.011(5)
C57 0.035(4) 0.023(4) 0.032(4) 0.004(3) 0.005(3) 0.002(3)
C58 0.067(6) 0.032(5) 0.052(6) -0.006(4) 0.003(5) 0.004(4)
C59 0.073(6) 0.051(5) 0.037(5) 0.020(5) 0.019(4) 0.018(4)

loop_
_atom_type_symbol
_atom_type_description
_atom_type_scat_dispersion_real
_atom_type_scat_dispersion_imag
_atom_type_scat_source
C C 0.0033 0.0016
;
International Tables for Crystallography
(1992, Vol. C, Tables 4.2.6.8 and 6.1.1.4)
;
H H 0.0000 0.0000
;
International Tables for Crystallography
(1992, Vol. C, Table 6.1.1.4)
;
N N 0.0061 0.0033
;
International Tables for Crystallography
(1992, Vol. C, Tables 4.2.6.8 and 6.1.1.4)
;
Pd Pd -0.9988 1.0072
;
International Tables for Crystallography
(1992, Vol. C, Tables 4.2.6.8 and 6.1.1.4)
;

loop_
_geom_angle_atom_site_label_1
_geom_angle_atom_site_label_2
_geom_angle_atom_site_label_3
_geom_angle
_geom_angle_publ_flag
C1 Pd1 C31 178.1(3) yes
C1 N2 C3 114.9(5) yes
C1 N2 C6 127.0(5) yes
C3 N2 C6 118.1(5) yes
C1 N5 C4 114.8(5) yes
C1 N5 C18 127.4(5) yes
C4 N5 C18 116.5(5) yes
C31 N32 C33 114.0(5) yes
C31 N32 C36 127.2(5) yes
C33 N32 C36 117.4(5) yes
C31 N35 C34 114.1(5) yes
C31 N35 C48 125.1(5) yes
C34 N35 C48 117.7(5) yes
Pd1 C1 N2 128.0(5) yes
Pd1 C1 N5 127.2(4) yes
N2 C1 N5 104.7(5) yes
N2 C3 C4 102.7(5) yes
N5 C4 C3 102.9(5) yes
N2 C6 C7 119.6(6) yes
N2 C6 C11 118.1(6) yes
C7 C6 C11 121.9(6) yes
C6 C7 C8 117.5(6) yes
C6 C7 C12 120.5(6) yes
C8 C7 C12 122.0(6) yes
C7 C8 C9 120.8(6) yes
C8 C9 C10 120.7(7) yes
C9 C10 C11 121.7(7) yes
C6 C11 C10 117.2(6) yes
C6 C11 C15 121.0(6) yes
C10 C11 C15 121.8(6) yes
C7 C12 C13 113.2(6) yes
C7 C12 C14 110.8(6) yes
C13 C12 C14 109.5(6) yes
C11 C15 C16 111.1(7) yes
C11 C15 C17 110.2(7) yes
C16 C15 C17 112.3(7) yes
N5 C18 C19 119.0(6) yes
N5 C18 C23 118.1(5) yes
C19 C18 C23 122.2(6) yes
C18 C19 C20 117.9(6) yes
C18 C19 C24 120.1(6) yes
C20 C19 C24 121.9(6) yes
C19 C20 C21 121.1(6) yes
C20 C21 C22 120.1(6) yes
C21 C22 C23 120.7(6) yes
C18 C23 C22 117.9(6) yes
C18 C23 C27 122.5(6) yes
C22 C23 C27 119.6(6) yes
C19 C24 C25 113.5(6) yes
C19 C24 C26 110.5(6) yes
C25 C24 C26 110.6(6) yes
C23 C27 C28 111.8(6) yes
C23 C27 C29 110.2(6) yes
C28 C27 C29 111.6(6) yes
Pd1 C31 N32 126.2(5) yes
Pd1 C31 N35 129.4(4) yes
N32 C31 N35 104.3(5) yes
N32 C33 C34 101.2(5) yes
N35 C34 C33 101.4(6) yes
N32 C36 C37 118.7(6) yes
N32 C36 C41 119.0(6) yes
C37 C36 C41 122.2(6) yes
C36 C37 C38 116.9(6) yes
C36 C37 C42 120.4(6) yes
C38 C37 C42 122.7(6) yes
C37 C38 C39 121.9(7) yes
C38 C39 C40 119.9(7) yes
C39 C40 C41 121.1(7) yes
C36 C41 C40 117.9(6) yes
C36 C41 C45 121.9(6) yes
C40 C41 C45 120.1(6) yes
C37 C42 C43 112.7(6) yes
C37 C42 C44 112.4(6) yes
C43 C42 C44 109.3(6) yes
C41 C45 C46 110.1(6) yes
C41 C45 C47 113.3(6) yes
C46 C45 C47 110.3(7) yes
N35 C48 C49 118.2(6) yes
N35 C48 C53 119.5(6) yes
C49 C48 C53 121.8(6) yes
C48 C49 C50 117.9(6) yes
C48 C49 C54 122.4(6) yes
C50 C49 C54 119.7(6) yes
C49 C50 C51 121.3(7) yes
C50 C51 C52 119.9(6) yes
C51 C52 C53 120.9(7) yes
C48 C53 C52 118.1(6) yes
C48 C53 C57 122.1(6) yes
C52 C53 C57 119.8(6) yes
C49 C54 C55 110.7(6) yes
C49 C54 C56 111.9(7) yes
C55 C54 C56 108.2(7) yes
C53 C57 C58 111.3(6) yes
C53 C57 C59 111.6(6) yes
C58 C57 C59 111.0(7) yes
N2 C3 H3A 111.230 no
N2 C3 H3B 111.220 no
C4 C3 H3A 111.227 no
C4 C3 H3B 111.220 no
H3A C3 H3B 109.137 no
N5 C4 H4A 111.195 no
N5 C4 H4B 111.196 no
C3 C4 H4A 111.200 no
C3 C4 H4B 111.191 no
H4A C4 H4B 109.116 no
C7 C8 H8 119.581 no
C9 C8 H8 119.594 no
C8 C9 H9 119.633 no
C10 C9 H9 119.633 no
C9 C10 H10 119.167 no
C11 C10 H10 119.163 no
C7 C12 H12 107.684 no
C13 C12 H12 107.687 no
C14 C12 H12 107.675 no
C12 C13 H13A 109.471 no
C12 C13 H13B 109.473 no
C12 C13 H13C 109.466 no
H13A C13 H13B 109.471 no
H13A C13 H13C 109.471 no
H13B C13 H13C 109.476 no
C12 C14 H14A 109.485 no
C12 C14 H14B 109.476 no
C12 C14 H14C 109.478 no
H14A C14 H14B 109.469 no
H14A C14 H14C 109.464 no
H14B C14 H14C 109.454 no
C11 C15 H15 107.671 no
C16 C15 H15 107.648 no
C17 C15 H15 107.666 no
C15 C16 H16A 109.484 no
C15 C16 H16B 109.475 no
C15 C16 H16C 109.469 no
H16A C16 H16B 109.469 no
H16A C16 H16C 109.463 no
H16B C16 H16C 109.467 no
C15 C17 H17A 109.479 no
C15 C17 H17B 109.464 no
C15 C17 H17C 109.469 no
H17A C17 H17B 109.468 no
H17A C17 H17C 109.476 no
H17B C17 H17C 109.472 no
C19 C20 H20 119.443 no
C21 C20 H20 119.436 no
C20 C21 H21 119.961 no
C22 C21 H21 119.954 no
C21 C22 H22 119.638 no
C23 C22 H22 119.629 no
C19 C24 H24 107.321 no
C25 C24 H24 107.323 no
C26 C24 H24 107.315 no
C24 C25 H25A 109.472 no
C24 C25 H25B 109.464 no
C24 C25 H25C 109.469 no
H25A C25 H25B 109.473 no
H25A C25 H25C 109.472 no
H25B C25 H25C 109.477 no
C24 C26 H26A 109.480 no
C24 C26 H26B 109.470 no
C24 C26 H26C 109.473 no
H26A C26 H26B 109.470 no
H26A C26 H26C 109.467 no
H26B C26 H26C 109.467 no
C23 C27 H27 107.711 no
C28 C27 H27 107.711 no
C29 C27 H27 107.688 no
C27 C28 H28A 109.471 no
C27 C28 H28B 109.483 no
C27 C28 H28C 109.461 no
H28A C28 H28B 109.480 no
H28A C28 H28C 109.465 no
H28B C28 H28C 109.468 no
C27 C29 H29A 109.479 no
C27 C29 H29B 109.478 no
C27 C29 H29C 109.481 no
H29A C29 H29B 109.466 no
H29A C29 H29C 109.459 no
H29B C29 H29C 109.464 no
N32 C33 H33A 111.525 no
N32 C33 H33B 111.522 no
C34 C33 H33A 111.531 no
C34 C33 H33B 111.524 no
H33A C33 H33B 109.350 no
N35 C34 H34A 111.498 no
N35 C34 H34B 111.497 no
C33 C34 H34A 111.490 no
C33 C34 H34B 111.489 no
H34A C34 H34B 109.321 no
C37 C38 H38 119.073 no
C39 C38 H38 119.070 no
C38 C39 H39 120.061 no
C40 C39 H39 120.063 no
C39 C40 H40 119.432 no
C41 C40 H40 119.442 no
C37 C42 H42 107.416 no
C43 C42 H42 107.406 no
C44 C42 H42 107.398 no
C42 C43 H43A 109.461 no
C42 C43 H43B 109.466 no
C42 C43 H43C 109.467 no
H43A C43 H43B 109.489 no
H43A C43 H43C 109.469 no
H43B C43 H43C 109.476 no
C42 C44 H44A 109.476 no
C42 C44 H44B 109.481 no
C42 C44 H44C 109.488 no
H44A C44 H44B 109.452 no
H44A C44 H44C 109.456 no
H44B C44 H44C 109.475 no
C41 C45 H45 107.663 no
C46 C45 H45 107.659 no
C47 C45 H45 107.664 no
C45 C46 H46A 109.469 no
C45 C46 H46B 109.469 no
C45 C46 H46C 109.467 no
H46A C46 H46B 109.486 no
H46A C46 H46C 109.469 no
H46B C46 H46C 109.468 no
C45 C47 H47A 109.468 no
C45 C47 H47B 109.468 no
C45 C47 H47C 109.472 no
H47A C47 H47B 109.457 no
H47A C47 H47C 109.475 no
H47B C47 H47C 109.487 no
C49 C50 H50 119.354 no
C51 C50 H50 119.364 no
C50 C51 H51 120.066 no
C52 C51 H51 120.056 no
C51 C52 H52 119.547 no
C53 C52 H52 119.554 no
C49 C54 H54 108.642 no
C55 C54 H54 108.644 no
C56 C54 H54 108.647 no
C54 C55 H55A 109.472 no
C54 C55 H55B 109.471 no
C54 C55 H55C 109.472 no
H55A C55 H55B 109.469 no
H55A C55 H55C 109.473 no
H55B C55 H55C 109.470 no
C54 C56 H56A 109.478 no
C54 C56 H56B 109.479 no
C54 C56 H56C 109.482 no
H56A C56 H56B 109.461 no
H56A C56 H56C 109.466 no
H56B C56 H56C 109.460 no
C53 C57 H57 107.558 no
C58 C57 H57 107.561 no
C59 C57 H57 107.563 no
C57 C58 H58A 109.477 no
C57 C58 H58B 109.476 no
C57 C58 H58C 109.474 no
H58A C58 H58B 109.478 no
H58A C58 H58C 109.461 no
H58B C58 H58C 109.461 no
C57 C59 H59A 109.472 no
C57 C59 H59B 109.468 no
C57 C59 H59C 109.478 no
H59A C59 H59B 109.469 no
H59A C59 H59C 109.468 no
H59B C59 H59C 109.472 no

loop_
_geom_bond_atom_site_label_1
_geom_bond_atom_site_label_2
_geom_bond_distance
_geom_bond_publ_flag
Pd1 C1 2.030(6) yes
Pd1 C31 2.015(6) yes
N2 C1 1.371(8) yes
N2 C3 1.470(9) yes
N2 C6 1.435(8) yes
N5 C1 1.359(8) yes
N5 C4 1.479(8) yes
N5 C18 1.434(8) yes
N32 C31 1.366(8) yes
N32 C33 1.467(9) yes
N32 C36 1.438(8) yes
N35 C31 1.357(8) yes
N35 C34 1.467(9) yes
N35 C48 1.445(8) yes
C3 C4 1.509(9) yes
C6 C7 1.406(9) yes
C6 C11 1.419(9) yes
C7 C8 1.394(9) yes
C7 C12 1.515(10) yes
C8 C9 1.386(10) yes
C9 C10 1.364(10) yes
C10 C11 1.388(10) yes
C11 C15 1.530(10) yes
C12 C13 1.531(10) yes
C12 C14 1.525(10) yes
C15 C16 1.522(11) yes
C15 C17 1.522(12) yes
C18 C19 1.396(9) yes
C18 C23 1.396(9) yes
C19 C20 1.387(9) yes
C19 C24 1.524(9) yes
C20 C21 1.390(10) yes
C21 C22 1.374(10) yes
C22 C23 1.404(9) yes
C23 C27 1.528(9) yes
C24 C25 1.524(9) yes
C24 C26 1.517(10) yes
C27 C28 1.521(10) yes
C27 C29 1.520(10) yes
C33 C34 1.511(10) yes
C36 C37 1.411(9) yes
C36 C41 1.405(9) yes
C37 C38 1.396(10) yes
C37 C42 1.514(10) yes
C38 C39 1.387(10) yes
C39 C40 1.379(10) yes
C40 C41 1.397(9) yes
C41 C45 1.517(10) yes
C42 C43 1.532(10) yes
C42 C44 1.528(11) yes
C45 C46 1.538(11) yes
C45 C47 1.521(11) yes
C48 C49 1.398(9) yes
C48 C53 1.402(9) yes
C49 C50 1.405(9) yes
C49 C54 1.528(10) yes
C50 C51 1.375(10) yes
C51 C52 1.393(10) yes
C52 C53 1.397(9) yes
C53 C57 1.521(10) yes
C54 C55 1.543(12) yes
C54 C56 1.524(12) yes
C57 C58 1.532(11) yes
C57 C59 1.527(11) yes
C3 H3A 0.990 no
C3 H3B 0.990 no
C4 H4A 0.990 no
C4 H4B 0.990 no
C8 H8 0.950 no
C9 H9 0.950 no
C10 H10 0.950 no
C12 H12 1.000 no
C13 H13A 0.980 no
C13 H13B 0.980 no
C13 H13C 0.980 no
C14 H14A 0.980 no
C14 H14B 0.980 no
C14 H14C 0.980 no
C15 H15 1.000 no
C16 H16A 0.980 no
C16 H16B 0.980 no
C16 H16C 0.980 no
C17 H17A 0.980 no
C17 H17B 0.980 no
C17 H17C 0.980 no
C20 H20 0.950 no
C21 H21 0.950 no
C22 H22 0.950 no
C24 H24 1.000 no
C25 H25A 0.980 no
C25 H25B 0.980 no
C25 H25C 0.980 no
C26 H26A 0.980 no
C26 H26B 0.980 no
C26 H26C 0.980 no
C27 H27 1.000 no
C28 H28A 0.980 no
C28 H28B 0.980 no
C28 H28C 0.980 no
C29 H29A 0.980 no
C29 H29B 0.980 no
C29 H29C 0.980 no
C33 H33A 0.990 no
C33 H33B 0.990 no
C34 H34A 0.990 no
C34 H34B 0.990 no
C38 H38 0.950 no
C39 H39 0.950 no
C40 H40 0.950 no
C42 H42 1.000 no
C43 H43A 0.980 no
C43 H43B 0.980 no
C43 H43C 0.980 no
C44 H44A 0.980 no
C44 H44B 0.980 no
C44 H44C 0.980 no
C45 H45 1.000 no
C46 H46A 0.980 no
C46 H46B 0.980 no
C46 H46C 0.980 no
C47 H47A 0.980 no
C47 H47B 0.980 no
C47 H47C 0.980 no
C50 H50 0.950 no
C51 H51 0.950 no
C52 H52 0.950 no
C54 H54 1.000 no
C55 H55A 0.980 no
C55 H55B 0.980 no
C55 H55C 0.980 no
C56 H56A 0.980 no
C56 H56B 0.980 no
C56 H56C 0.980 no
C57 H57 1.000 no
C58 H58A 0.980 no
C58 H58B 0.980 no
C58 H58C 0.980 no
C59 H59A 0.980 no
C59 H59B 0.980 no
C59 H59C 0.980 no

loop_
_geom_contact_atom_site_label_1
_geom_contact_atom_site_label_2
_geom_contact_distance
_geom_contact_publ_flag
_geom_contact_site_symmetry_2
Pd1 C6 3.516(6) no .
Pd1 C18 3.500(7) no .
Pd1 C36 3.462(6) no .
Pd1 C48 3.504(7) no .
N2 C12 2.884(8) no .
N2 C14 3.555(9) no .
N2 C15 2.885(9) no .
N2 C18 3.559(8) no .
N5 C6 3.564(8) no .
N5 C24 2.870(8) no .
N5 C26 3.395(9) no .
N5 C27 2.900(9) no .
N32 C42 2.878(9) no .
N32 C44 3.308(10) no .
N32 C45 2.916(9) no .
N32 C48 3.548(8) no .
N35 C36 3.555(8) no .
N35 C54 2.902(9) no .
N35 C57 2.922(9) no .
C1 C7 3.389(9) no .
C1 C11 3.408(9) no .
C1 C12 3.527(9) no .
C1 C15 3.560(10) no .
C1 C19 3.481(9) no .
C1 C23 3.285(9) no .
C1 C27 3.348(9) no .
C3 C7 3.339(9) no .
C3 C11 3.262(10) no .
C3 C12 3.551(9) no .
C3 C15 3.433(10) no .
C4 C19 3.263(9) no .
C4 C23 3.252(9) no .
C4 C24 3.521(9) no .
C4 C27 3.519(9) no .
C6 C9 2.755(9) no .
C6 C14 3.354(10) no .
C6 C17 3.482(11) no .
C7 C10 2.798(10) no .
C8 C11 2.802(10) no .
C8 C13 2.968(11) no .
C8 C14 3.341(10) no .
C9 C58 3.515(11) no .
C10 C16 3.027(11) no .
C10 C17 3.211(12) no .
C10 C58 3.435(11) no .
C14 C50 3.575(11) no .
C18 C21 2.760(9) no .
C18 C26 3.223(10) no .
C18 C28 3.566(10) no .
C19 C22 2.797(9) no .
C20 C23 2.789(9) no .
C20 C25 2.934(10) no .
C20 C26 3.413(10) no .
C21 C46 3.409(11) no .
C22 C28 3.150(10) no .
C22 C29 3.030(11) no .
C22 C46 3.373(11) no .
C26 C38 3.521(10) no .
C31 C37 3.376(9) no .
C31 C41 3.397(9) no .
C31 C42 3.453(9) no .
C31 C45 3.535(9) no .
C31 C49 3.495(9) no .
C31 C53 3.231(9) no .
C31 C57 3.306(9) no .
C33 C37 3.429(10) no .
C33 C41 3.166(10) no .
C33 C45 3.337(10) no .
C34 C49 3.283(9) no .
C34 C53 3.302(9) no .
C34 C54 3.511(10) no .
C34 C57 3.488(10) no .
C36 C39 2.767(9) no .
C36 C44 3.317(11) no .
C36 C46 3.577(11) no .
C37 C40 2.811(10) no .
C38 C41 2.792(10) no .
C38 C43 2.930(11) no .
C38 C44 3.452(11) no .
C40 C46 3.070(11) no .
C40 C47 3.129(11) no .
C48 C51 2.773(9) no .
C48 C56 3.592(11) no .
C48 C59 3.587(11) no .
C49 C52 2.798(10) no .
C50 C53 2.795(10) no .
C50 C55 3.037(12) no .
C50 C56 3.144(12) no .
C52 C58 3.099(11) no .
C52 C59 3.094(11) no .
C3 C3 3.447(9) no 3_555
C3 C7 3.581(9) no 3_555
C7 C3 3.581(9) no 3_555
Pd1 H14A 2.6602 no .
Pd1 H17B 3.3574 no .
Pd1 H26A 2.8803 no .
Pd1 H27 3.4508 no .
Pd1 H29C 3.4899 no .
Pd1 H42 3.2102 no .
Pd1 H57 3.5756 no .
Pd1 H58A 3.1455 no .
N2 H4A 3.0001 no .
N2 H4B 2.9989 no .
N2 H12 2.4468 no .
N2 H14A 3.1362 no .
N2 H15 2.3802 no .
N2 H17B 3.4881 no .
N2 H27 3.1715 no .
N5 H3A 3.0090 no .
N5 H3B 3.0077 no .
N5 H15 3.4350 no .
N5 H24 2.4865 no .
N5 H26A 2.9030 no .
N5 H27 2.4151 no .
N5 H28C 3.5381 no .
N32 H34A 2.8202 no .
N32 H34B 3.0983 no .
N32 H42 2.5679 no .
N32 H44A 2.7691 no .
N32 H45 2.4110 no .
N32 H57 3.1646 no .
N35 H33A 2.8229 no .
N35 H33B 3.1008 no .
N35 H45 3.3562 no .
N35 H54 2.4177 no .
N35 H57 2.4089 no .
C1 H3A 3.0459 no .
C1 H3B 3.0546 no .
C1 H4A 3.0505 no .
C1 H4B 3.0398 no .
C1 H12 3.0711 no .
C1 H14A 2.9303 no .
C1 H15 2.9477 no .
C1 H17B 3.4203 no .
C1 H24 3.2826 no .
C1 H26A 2.8733 no .
C1 H27 2.5794 no .
C3 H12 2.8321 no .
C3 H15 2.7357 no .
C3 H27 3.4852 no .
C4 H15 3.4296 no .
C4 H24 2.8312 no .
C4 H27 3.0309 no .
C4 H28C 3.2585 no .
C6 H3A 2.7693 no .
C6 H3B 2.7403 no .
C6 H8 3.2572 no .
C6 H10 3.2590 no .
C6 H12 2.5915 no .
C6 H14A 3.1396 no .
C6 H15 2.5891 no .
C6 H17B 3.3142 no .
C6 H58A 3.0362 no .
C7 H3A 3.2142 no .
C7 H9 3.2705 no .
C7 H13A 2.7505 no .
C7 H13B 2.7390 no .
C7 H13C 3.3751 no .
C7 H14A 2.6894 no .
C7 H14B 2.7013 no .
C7 H14C 3.3449 no .
C7 H58A 3.3349 no .
C8 H10 3.2427 no .
C8 H12 3.2959 no .
C8 H13A 2.7330 no .
C8 H13B 3.0858 no .
C8 H14B 3.1326 no .
C8 H58A 3.4032 no .
C8 H58B 3.3024 no .
C9 H58A 3.2680 no .
C9 H58B 2.9210 no .
C10 H8 3.2423 no .
C10 H15 3.3278 no .
C10 H16A 3.2300 no .
C10 H16B 2.7474 no .
C10 H17A 2.9561 no .
C10 H17B 3.5052 no .
C10 H58A 3.0472 no .
C10 H58B 3.1516 no .
C10 H58C 3.5635 no .
C11 H3B 3.0779 no .
C11 H9 3.2549 no .
C11 H16A 2.7061 no .
C11 H16B 2.7089 no .
C11 H16C 3.3594 no .
C11 H17A 2.6963 no .
C11 H17B 2.6850 no .
C11 H17C 3.3494 no .
C11 H58A 2.9324 no .
C12 H3A 3.1640 no .
C12 H8 2.7047 no .
C12 H27 3.4594 no .
C13 H8 2.6910 no .
C13 H14A 3.3444 no .
C13 H14B 2.7189 no .
C13 H14C 2.6466 no .
C14 H8 3.3692 no .
C14 H13A 2.7094 no .
C14 H13B 3.3439 no .
C14 H13C 2.6582 no .
C14 H27 3.2671 no .
C14 H55B 3.1223 no .
C15 H3B 2.9821 no .
C15 H10 2.6979 no .
C16 H3B 3.4374 no .
C16 H10 2.8093 no .
C16 H17A 2.7518 no .
C16 H17B 3.3645 no .
C16 H17C 2.6981 no .
C17 H10 3.1664 no .
C17 H16A 3.3645 no .
C17 H16B 2.7523 no .
C17 H16C 2.6976 no .
C17 H43B 3.1528 no .
C17 H43C 3.3688 no .
C17 H58A 3.2594 no .
C17 H58C 3.4138 no .
C18 H4A 2.8106 no .
C18 H4B 2.6680 no .
C18 H20 3.2455 no .
C18 H22 3.2599 no .
C18 H24 2.6303 no .
C18 H26A 2.9626 no .
C18 H26B 3.5573 no .
C18 H27 2.5938 no .
C18 H28C 3.4418 no .
C18 H29C 3.5335 no .
C18 H46A 3.0388 no .
C19 H4A 3.1693 no .
C19 H4B 3.5666 no .
C19 H21 3.2719 no .
C19 H25A 3.3798 no .
C19 H25B 2.7797 no .
C19 H25C 2.7190 no .
C19 H26A 2.6831 no .
C19 H26B 2.6942 no .
C19 H26C 3.3442 no .
C19 H46A 3.2058 no .
C20 H22 3.2509 no .
C20 H24 3.2671 no .
C20 H25B 2.7635 no .
C20 H25C 2.9572 no .
C20 H26B 3.2376 no .
C20 H46A 3.1516 no .
C20 H46B 3.3504 no .
C21 H46A 3.0125 no .
C21 H46B 3.1268 no .
C21 H46C 3.5521 no .
C22 H20 3.2470 no .
C22 H27 3.3303 no .
C22 H28A 2.8966 no .
C22 H28C 3.4107 no .
C22 H29B 2.7641 no .
C22 H29C 3.2305 no .
C22 H46A 2.8424 no .
C22 H46B 3.4736 no .
C22 H46C 3.2774 no .
C23 H4B 3.0339 no .
C23 H21 3.2710 no .
C23 H28A 2.7389 no .
C23 H28B 3.3641 no .
C23 H28C 2.6971 no .
C23 H29A 3.3451 no .
C23 H29B 2.7151 no .
C23 H29C 2.6594 no .
C23 H46A 2.8737 no .
C24 H4A 3.1297 no .
C24 H20 2.7002 no .
C25 H20 2.6023 no .
C25 H26A 3.3434 no .
C25 H26B 2.7333 no .
C25 H26C 2.6483 no .
C26 H20 3.5118 no .
C26 H25A 2.6873 no .
C26 H25B 2.6959 no .
C26 H25C 3.3440 no .
C26 H43B 3.2170 no .
C27 H4B 3.1287 no .
C27 H22 2.6762 no .
C28 H4B 3.1327 no .
C28 H22 3.0449 no .
C28 H29A 2.7018 no .
C28 H29B 2.7168 no .
C28 H29C 3.3557 no .
C29 H14C 3.5608 no .
C29 H22 2.8474 no .
C29 H28A 2.7169 no .
C29 H28B 2.7023 no .
C29 H28C 3.3552 no .
C29 H46A 3.4950 no .
C29 H46C 3.5916 no .
C29 H55B 2.8658 no .
C31 H33A 2.9155 no .
C31 H33B 3.1296 no .
C31 H34A 2.9058 no .
C31 H34B 3.1252 no .
C31 H42 2.7575 no .
C31 H44A 3.5649 no .
C31 H45 2.8080 no .
C31 H54 3.1487 no .
C31 H57 2.5892 no .
C31 H58A 3.5916 no .
C33 H44A 2.8125 no .
C33 H45 2.7622 no .
C33 H47B 3.2958 no .
C33 H57 3.5820 no .
C34 H44A 3.3235 no .
C34 H54 2.9772 no .
C34 H56A 3.4193 no .
C34 H57 2.8679 no .
C34 H59B 3.5028 no .
C36 H26A 3.4757 no .
C36 H26B 3.4633 no .
C36 H33A 2.7908 no .
C36 H33B 2.7089 no .
C36 H38 3.2537 no .
C36 H40 3.2611 no .
C36 H42 2.6183 no .
C36 H44A 3.0867 no .
C36 H45 2.5745 no .
C36 H46A 3.4713 no .
C36 H47B 3.5686 no .
C37 H26A 3.3042 no .
C37 H26B 3.2218 no .
C37 H33B 3.3223 no .
C37 H39 3.2849 no .
C37 H43A 2.7378 no .
C37 H43B 2.7308 no .
C37 H43C 3.3688 no .
C37 H44A 2.7218 no .
C37 H44B 2.7305 no .
C37 H44C 3.3633 no .
C38 H26B 2.9196 no .
C38 H26C 3.5054 no .
C38 H40 3.2484 no .
C38 H42 3.2738 no .
C38 H43A 2.7130 no .
C38 H43B 2.9982 no .
C38 H44B 3.2862 no .
C39 H26B 2.8659 no .
C40 H26B 3.0787 no .
C40 H38 3.2452 no .
C40 H45 3.3204 no .
C40 H46A 3.3249 no .
C40 H46B 2.7885 no .
C40 H47A 2.8666 no .
C40 H47B 3.3984 no .
C41 H26B 3.3845 no .
C41 H33A 3.0169 no .
C41 H33B 3.4826 no .
C41 H39 3.2726 no .
C41 H46A 2.6867 no .
C41 H46B 2.7010 no .
C41 H46C 3.3473 no .
C41 H47A 2.7435 no .
C41 H47B 2.7330 no .
C41 H47C 3.3703 no .
C42 H17B 3.5455 no .
C42 H38 2.7131 no .
C42 H57 3.4972 no .
C43 H17B 3.2186 no .
C43 H17C 3.3874 no .
C43 H26C 3.5672 no .
C43 H38 2.6174 no .
C43 H44A 3.3438 no .
C43 H44B 2.7208 no .
C43 H44C 2.6419 no .
C44 H33B 3.1292 no .
C44 H38 3.5181 no .
C44 H43A 2.7207 no .
C44 H43B 3.3428 no .
C44 H43C 2.6428 no .
C44 H57 3.4390 no .
C45 H33A 2.8276 no .
C45 H40 2.6697 no .
C46 H29C 3.3466 no .
C46 H40 2.9385 no .
C46 H47A 2.7203 no .
C46 H47B 3.3566 no .
C46 H47C 2.6733 no .
C47 H33A 3.0221 no .
C47 H40 2.9691 no .
C47 H46A 3.3524 no .
C47 H46B 2.7361 no .
C47 H46C 2.6661 no .
C48 H14A 3.2726 no .
C48 H14B 3.3135 no .
C48 H34A 2.7643 no .
C48 H34B 2.7545 no .
C48 H50 3.2604 no .
C48 H52 3.2604 no .
C48 H54 2.6076 no .
C48 H55B 3.5949 no .
C48 H56A 3.4901 no .
C48 H57 2.5779 no .
C48 H58A 3.5415 no .
C48 H59B 3.4888 no .
C49 H14A 3.3793 no .
C49 H14B 3.1392 no .
C49 H34B 3.1285 no .
C49 H51 3.2781 no .
C49 H55A 2.7212 no .
C49 H55B 2.7146 no .
C49 H55C 3.3686 no .
C49 H56A 2.7139 no .
C49 H56B 2.7319 no .
C49 H56C 3.3679 no .
C50 H14B 2.8477 no .
C50 H52 3.2490 no .
C50 H54 3.3402 no .
C50 H55A 2.7478 no .
C50 H55B 3.2685 no .
C50 H56A 3.4184 no .
C50 H56B 2.8769 no .
C51 H14B 2.7633 no .
C52 H14B 3.0038 no .
C52 H50 3.2503 no .
C52 H57 3.3200 no .
C52 H58A 3.3663 no .
C52 H58B 2.8235 no .
C52 H59A 2.8157 no .
C52 H59B 3.3606 no .
C53 H14B 3.3150 no .
C53 H34A 3.1576 no .
C53 H51 3.2815 no .
C53 H58A 2.7086 no .
C53 H58B 2.7192 no .
C53 H58C 3.3605 no .
C53 H59A 2.7185 no .
C53 H59B 2.7123 no .
C53 H59C 3.3605 no .
C54 H34B 3.0967 no .
C54 H50 2.6752 no .
C55 H14C 3.3719 no .
C55 H29A 3.1299 no .
C55 H29C 3.3358 no .
C55 H50 2.8465 no .
C55 H56A 3.3403 no .
C55 H56B 2.6716 no .
C55 H56C 2.6557 no .
C56 H34B 3.2241 no .
C56 H50 3.0098 no .
C56 H55A 2.6875 no .
C56 H55B 3.3362 no .
C56 H55C 2.6493 no .
C57 H34A 3.0447 no .
C57 H42 3.5670 no .
C57 H52 2.6693 no .
C58 H17A 3.4327 no .
C58 H17B 3.3247 no .
C58 H52 2.9214 no .
C58 H59A 2.7442 no .
C58 H59B 3.3626 no .
C58 H59C 2.6797 no .
C59 H34A 3.2609 no .
C59 H52 2.9856 no .
C59 H58A 3.3618 no .
C59 H58B 2.7443 no .
C59 H58C 2.6819 no .
H3A H4A 2.7485 no .
H3A H4B 2.2256 no .
H3A H12 2.3750 no .
H3A H15 3.5898 no .
H3A H27 3.4963 no .
H3B H4A 2.2257 no .
H3B H4B 2.7491 no .
H3B H15 2.3046 no .
H3B H16A 2.9540 no .
H4A H15 3.4099 no .
H4A H24 2.3238 no .
H4B H24 3.5645 no .
H4B H27 2.8021 no .
H4B H28C 2.3885 no .
H8 H9 2.3253 no .
H8 H12 3.5904 no .
H8 H13A 2.1684 no .
H8 H13B 2.8967 no .
H8 H14B 2.9796 no .
H9 H10 2.2972 no .
H9 H58B 3.0735 no .
H10 H16A 3.1536 no .
H10 H16B 2.2463 no .
H10 H17A 2.6936 no .
H10 H58A 3.5153 no .
H10 H58B 3.4528 no .
H12 H13A 2.8628 no .
H12 H13B 2.3555 no .
H12 H13C 2.3584 no .
H12 H14A 2.3421 no .
H12 H14B 2.8582 no .
H12 H14C 2.3608 no .
H12 H27 2.7461 no .
H13A H14B 2.5656 no .
H13A H14C 2.9513 no .
H13B H14C 3.5366 no .
H13C H14A 3.5402 no .
H13C H14B 2.9824 no .
H13C H14C 2.4328 no .
H14A H27 2.8481 no .
H14A H29A 3.3955 no .
H14A H29C 3.3485 no .
H14A H55B 2.9583 no .
H14B H50 3.2916 no .
H14B H51 3.1451 no .
H14B H52 3.4949 no .
H14B H55B 3.3378 no .
H14C H27 3.1086 no .
H14C H29A 2.9243 no .
H14C H55A 3.3480 no .
H14C H55B 2.5961 no .
H15 H16A 2.3359 no .
H15 H16B 2.8552 no .
H15 H16C 2.3600 no .
H15 H17A 2.8550 no .
H15 H17B 2.3359 no .
H15 H17C 2.3593 no .
H15 H24 3.4732 no .
H16A H17C 3.5778 no .
H16B H17A 2.6160 no .
H16B H17C 3.0171 no .
H16C H17A 3.0156 no .
H16C H17B 3.5779 no .
H16C H17C 2.4990 no .
H17A H43B 3.5726 no .
H17A H43C 3.3325 no .
H17A H58A 3.1284 no .
H17A H58C 2.8861 no .
H17B H26A 3.2343 no .
H17B H42 2.8983 no .
H17B H43B 2.7327 no .
H17B H43C 3.0638 no .
H17B H58A 2.6995 no .
H17B H58C 3.0612 no .
H17C H26C 3.5754 no .
H17C H43B 2.7454 no .
H17C H43C 3.1498 no .
H20 H21 2.3322 no .
H20 H24 3.5370 no .
H20 H25A 3.5506 no .
H20 H25B 2.1722 no .
H20 H25C 2.6516 no .
H20 H26B 3.1989 no .
H20 H46B 3.5821 no .
H21 H22 2.3183 no .
H21 H46A 3.5649 no .
H21 H46B 3.2759 no .
H22 H28A 2.5456 no .
H22 H28C 3.4941 no .
H22 H29B 2.3017 no .
H22 H29C 3.2121 no .
H22 H46A 3.2912 no .
H22 H46C 3.2835 no .
H24 H25A 2.3303 no .
H24 H25B 2.8539 no .
H24 H25C 2.3605 no .
H24 H26A 2.3245 no .
H24 H26B 2.8484 no .
H24 H26C 2.3531 no .
H25A H26A 3.5572 no .
H25A H26B 3.0348 no .
H25A H26C 2.4636 no .
H25B H26B 2.5641 no .
H25B H26C 2.9209 no .
H25C H26C 3.5483 no .
H26A H42 3.4413 no .
H26A H43B 3.0264 no .
H26B H38 3.3267 no .
H26B H39 3.2642 no .
H26B H40 3.5471 no .
H26B H43B 3.4881 no .
H26B H46A 3.5739 no .
H26C H38 3.5461 no .
H26C H43B 2.6678 no .
H27 H28A 2.8552 no .
H27 H28B 2.3424 no .
H27 H28C 2.3533 no .
H27 H29A 2.3411 no .
H27 H29B 2.8541 no .
H27 H29C 2.3520 no .
H28A H29A 2.9991 no .
H28A H29B 2.5527 no .
H28B H29A 2.5208 no .
H28B H29B 2.9995 no .
H28B H29C 3.5894 no .
H28C H29A 3.5888 no .
H29A H55B 2.3115 no .
H29A H55C 3.1623 no .
H29B H46A 3.5546 no .
H29B H46C 3.2968 no .
H29B H55B 3.4570 no .
H29C H45 3.5426 no .
H29C H46A 2.8437 no .
H29C H46C 3.0264 no .
H29C H54 3.5496 no .
H29C H55B 2.5702 no .
H29C H55C 3.3537 no .
H33A H34A 2.8394 no .
H33A H34B 2.2618 no .
H33A H45 2.2835 no .
H33A H47B 2.4341 no .
H33A H47C 3.4452 no .
H33A H54 3.3987 no .
H33B H34A 2.2616 no .
H33B H34B 2.6549 no .
H33B H44A 2.2426 no .
H33B H44B 3.4592 no .
H33B H45 3.5427 no .
H34A H44A 2.9361 no .
H34A H57 2.4712 no .
H34A H59B 2.6527 no .
H34B H54 2.6536 no .
H34B H56A 2.5543 no .
H38 H39 2.3245 no .
H38 H42 3.5565 no .
H38 H43A 2.1254 no .
H38 H43B 2.7402 no .
H38 H43C 3.5473 no .
H38 H44B 3.1983 no .
H39 H40 2.3218 no .
H40 H46A 3.3786 no .
H40 H46B 2.3998 no .
H40 H47A 2.4451 no .
H40 H47B 3.4044 no .
H42 H43A 2.8602 no .
H42 H43B 2.3450 no .
H42 H43C 2.3612 no .
H42 H44A 2.3419 no .
H42 H44B 2.8579 no .
H42 H44C 2.3586 no .
H42 H57 2.7088 no .
H42 H58A 3.4213 no .
H42 H58C 3.4279 no .
H43A H44B 2.5809 no .
H43A H44C 2.9637 no .
H43B H44C 3.5259 no .
H43C H44A 3.5273 no .
H43C H44B 2.9651 no .
H43C H44C 2.4125 no .
H44A H57 3.0829 no .
H44C H57 3.2691 no .
H44C H59C 3.4717 no .
H45 H46A 2.3517 no .
H45 H46B 2.8674 no .
H45 H46C 2.3737 no .
H45 H47A 2.8549 no .
H45 H47B 2.3454 no .
H45 H47C 2.3491 no .
H45 H54 3.2408 no .
H46A H47C 3.5519 no .
H46B H47A 2.5825 no .
H46B H47C 3.0015 no .
H46C H47A 2.9667 no .
H46C H47B 3.5567 no .
H46C H47C 2.4568 no .
H50 H51 2.3167 no .
H50 H55A 2.2850 no .
H50 H55B 3.2452 no .
H50 H56A 3.4643 no .
H50 H56B 2.4929 no .
H51 H52 2.3369 no .
H52 H58A 3.3505 no .
H52 H58B 2.3801 no .
H52 H59A 2.4597 no .
H52 H59B 3.4434 no .
H54 H55A 2.8805 no .
H54 H55B 2.3796 no .
H54 H55C 2.3831 no .
H54 H56A 2.3708 no .
H54 H56B 2.8663 no .
H54 H56C 2.3577 no .
H55A H56A 3.5850 no .
H55A H56B 2.5025 no .
H55A H56C 2.9624 no .
H55B H56B 3.5744 no .
H55B H56C 3.5441 no .
H55C H56A 3.5485 no .
H55C H56B 2.9291 no .
H55C H56C 2.4445 no .
H57 H58A 2.3460 no .
H57 H58B 2.8619 no .
H57 H58C 2.3652 no .
H57 H59A 2.8582 no .
H57 H59B 2.3407 no .
H57 H59C 2.3613 no .
H58A H59C 3.5619 no .
H58B H59A 2.6062 no .
H58B H59C 2.9981 no .
H58C H59A 3.0010 no .
H58C H59B 3.5639 no .
H58C H59C 2.4697 no .
N2 H3A 3.4190 no 3_555
C3 H3A 2.8643 no 3_555
C3 H3B 3.2385 no 3_555
C3 H13B 3.1961 no 3_555
C4 H13B 3.5793 no 3_555
C4 H20 3.1897 no 3_655
C4 H25C 3.3719 no 3_655
C6 H3A 3.0296 no 3_555
C6 H3B 3.4090 no 3_555
C7 H3A 3.3086 no 3_555
C7 H3B 3.0860 no 3_555
C8 H3B 3.5703 no 3_555
C8 H4A 3.5655 no 3_555
C8 H20 3.0648 no 1_455
C8 H21 3.4422 no 1_455
C9 H4B 3.4582 no 3_555
C9 H20 2.9773 no 1_455
C9 H25B 3.2809 no 1_455
C10 H3A 3.5741 no 3_555
C10 H43C 3.2902 no 3_556
C11 H3A 3.1669 no 3_555
C12 H3B 3.2182 no 3_555
C12 H16A 3.4905 no 3_555
C13 H3B 3.1002 no 3_555
C13 H16A 3.1523 no 3_555
C13 H21 3.1274 no 1_455
C13 H33A 3.1885 no 4_454
C13 H34B 3.1414 no 4_454
C13 H56A 3.5550 no 4_454
C14 H33A 3.4404 no 4_454
C14 H47B 3.3914 no 4_454
C16 H13B 3.3792 no 3_555
C16 H13C 3.5402 no 3_555
C16 H59C 3.0908 no 3_556
C17 H58C 3.5633 no 3_556
C18 H25C 3.0072 no 3_655
C19 H25C 3.1920 no 3_655
C20 H4A 3.0023 no 3_655
C20 H8 3.2663 no 1_655
C20 H9 3.3838 no 1_655
C20 H25C 3.2211 no 3_655
C21 H4A 3.2706 no 3_655
C21 H8 3.2242 no 1_655
C21 H13A 3.4025 no 1_655
C21 H25C 3.0530 no 3_655
C21 H56A 3.1966 no 4_554
C22 H25A 3.5996 no 3_655
C22 H25C 2.8953 no 3_655
C22 H56A 3.1940 no 4_554
C23 H25C 2.8698 no 3_655
C25 H4B 3.3361 no 3_655
C25 H28C 3.1609 no 3_655
C25 H43A 3.5022 no 3_656
C25 H44B 3.4705 no 3_656
C25 H56B 3.5085 no 2_545
C26 H38 3.4410 no 3_656
C26 H43A 3.4727 no 3_656
C28 H25A 3.5982 no 3_655
C28 H25C 3.4120 no 3_655
C28 H44B 3.1653 no 1_554
C28 H44C 3.4995 no 1_554
C28 H51 3.4608 no 4_554
C29 H47A 3.4563 no 4_454
C29 H59A 3.4519 no 4_554
C29 H59B 3.5188 no 4_554
C33 H13A 3.4339 no 4_555
C33 H13C 3.3353 no 4_555
C33 H14C 3.5346 no 4_555
C33 H50 3.5024 no 4_555
C34 H13A 3.2758 no 4_555
C34 H13C 3.5691 no 4_555
C36 H55A 3.3810 no 4_555
C37 H55A 3.5065 no 4_555
C38 H26C 3.4534 no 3_656
C38 H43A 3.5532 no 3_656
C38 H43B 3.5036 no 3_656
C38 H55A 3.3575 no 4_555
C39 H43A 3.3940 no 3_656
C39 H43B 3.3832 no 3_656
C39 H55A 3.1722 no 4_555
C39 H55C 3.3629 no 4_555
C40 H52 3.5671 no 1_655
C40 H55A 3.1400 no 4_555
C40 H55C 3.3856 no 4_555
C41 H55A 3.2609 no 4_555
C43 H10 3.3694 no 3_556
C43 H38 3.5467 no 3_656
C43 H39 3.1109 no 3_656
C44 H28A 3.3863 no 1_556
C44 H28C 3.4459 no 1_556
C44 H50 3.2086 no 4_555
C46 H59B 3.5914 no 4_554
C47 H14C 3.3862 no 4_555
C47 H28B 3.1702 no 4_555
C47 H29A 3.0239 no 4_555
C47 H51 3.3719 no 1_655
C49 H22 3.4933 no 4_455
C50 H22 3.5930 no 4_455
C50 H28A 2.9422 no 4_455
C50 H33B 3.0750 no 4_454
C50 H44A 3.5381 no 4_454
C50 H44B 3.5812 no 4_454
C51 H28A 2.9588 no 4_455
C51 H28B 3.5747 no 4_455
C51 H29B 3.1845 no 4_455
C51 H33B 3.2878 no 4_454
C51 H47A 3.2419 no 1_455
C52 H29B 2.9754 no 4_455
C52 H47A 3.2963 no 1_455
C53 H29B 3.3495 no 4_455
C55 H59A 3.4437 no 4_554
C56 H22 3.4088 no 4_455
C56 H25A 3.3689 no 2_555
C59 H16C 3.4627 no 3_556
C59 H29B 3.3100 no 4_455
C59 H46C 3.5694 no 4_455
C59 H55C 3.3936 no 4_455
H3A N2 3.4190 no 3_555
H3A C3 2.8643 no 3_555
H3A C6 3.0296 no 3_555
H3A C7 3.3086 no 3_555
H3A C10 3.5741 no 3_555
H3A C11 3.1669 no 3_555
H3A H3A 2.5470 no 3_555
H3A H3B 2.4835 no 3_555
H3A H16A 3.0307 no 3_555
H3B C3 3.2385 no 3_555
H3B C6 3.4090 no 3_555
H3B C7 3.0860 no 3_555
H3B C8 3.5703 no 3_555
H3B C12 3.2182 no 3_555
H3B C13 3.1002 no 3_555
H3B H3A 2.4835 no 3_555
H3B H3B 3.3247 no 3_555
H3B H12 3.0032 no 3_555
H3B H13B 2.2947 no 3_555
H4A C8 3.5655 no 3_555
H4A C20 3.0023 no 3_655
H4A C21 3.2706 no 3_655
H4A H8 3.5897 no 3_555
H4A H13B 3.0152 no 3_555
H4A H20 2.5505 no 3_655
H4A H21 3.0243 no 3_655
H4A H25C 3.3338 no 3_655
H4B C9 3.4582 no 3_555
H4B C25 3.3361 no 3_655
H4B H20 2.9390 no 3_655
H4B H25B 2.9862 no 3_655
H4B H25C 2.7898 no 3_655
H8 C20 3.2663 no 1_455
H8 C21 3.2242 no 1_455
H8 H4A 3.5897 no 3_555
H8 H20 2.7445 no 1_455
H8 H21 2.6926 no 1_455
H8 H46B 3.2181 no 1_455
H9 C20 3.3838 no 1_455
H9 H20 2.5793 no 1_455
H9 H25B 2.6688 no 1_455
H9 H26B 3.4494 no 1_455
H9 H39 3.3715 no 1_455
H9 H40 3.2724 no 1_455
H9 H43A 3.4546 no 3_556
H9 H43C 3.2666 no 3_556
H10 C43 3.3694 no 3_556
H10 H43A 3.5284 no 3_556
H10 H43C 2.4753 no 3_556
H10 H44C 2.9976 no 3_556
H12 H3B 3.0032 no 3_555
H12 H16A 2.8461 no 3_555
H13A C21 3.4025 no 1_455
H13A C33 3.4339 no 4_454
H13A C34 3.2758 no 4_454
H13A H21 2.4865 no 1_455
H13A H33A 3.0215 no 4_454
H13A H33B 3.5485 no 4_454
H13A H34B 2.5343 no 4_454
H13A H56A 3.3307 no 4_454
H13B C3 3.1961 no 3_555
H13B C4 3.5793 no 3_555
H13B C16 3.3792 no 3_555
H13B H3B 2.2947 no 3_555
H13B H4A 3.0152 no 3_555
H13B H15 3.1700 no 3_555
H13B H16A 2.7700 no 3_555
H13B H16C 3.3055 no 3_555
H13B H21 2.9004 no 1_455
H13B H34B 3.5907 no 4_454
H13B H56A 3.2794 no 4_454
H13B H56C 3.5294 no 4_454
H13C C16 3.5402 no 3_555
H13C C33 3.3353 no 4_454
H13C C34 3.5691 no 4_454
H13C H16A 2.8901 no 3_555
H13C H16C 3.2940 no 3_555
H13C H33A 2.5416 no 4_454
H13C H34B 2.9200 no 4_454
H13C H47B 3.0610 no 4_454
H13C H47C 3.5866 no 4_454
H13C H56A 3.4681 no 4_454
H14B H33A 3.3137 no 4_454
H14B H33B 3.2059 no 4_454
H14C C33 3.5346 no 4_454
H14C C47 3.3862 no 4_454
H14C H33A 2.8252 no 4_454
H14C H33B 3.3562 no 4_454
H14C H47B 2.4214 no 4_454
H15 H13B 3.1700 no 3_555
H16A C12 3.4905 no 3_555
H16A C13 3.1523 no 3_555
H16A H3A 3.0307 no 3_555
H16A H12 2.8461 no 3_555
H16A H13B 2.7700 no 3_555
H16A H13C 2.8901 no 3_555
H16A H28B 3.4618 no 3_555
H16B H44C 2.7244 no 3_556
H16B H58C 3.5040 no 3_556
H16B H59C 2.7442 no 3_556
H16C C59 3.4627 no 3_556
H16C H13B 3.3055 no 3_555
H16C H13C 3.2940 no 3_555
H16C H56C 2.9150 no 2_545
H16C H59C 2.5565 no 3_556
H17A H17A 3.2060 no 3_556
H17A H58C 2.8848 no 3_556
H17C H39 3.2564 no 3_656
H17C H56C 3.5199 no 2_545
H17C H58C 3.3692 no 3_556
H20 C4 3.1897 no 3_655
H20 C8 3.0648 no 1_655
H20 C9 2.9773 no 1_655
H20 H4A 2.5505 no 3_655
H20 H4B 2.9390 no 3_655
H20 H8 2.7445 no 1_655
H20 H9 2.5793 no 1_655
H21 C8 3.4422 no 1_655
H21 C13 3.1274 no 1_655
H21 H4A 3.0243 no 3_655
H21 H8 2.6926 no 1_655
H21 H13A 2.4865 no 1_655
H21 H13B 2.9004 no 1_655
H21 H25C 3.5753 no 3_655
H21 H34B 3.1164 no 4_554
H21 H56A 2.6788 no 4_554
H22 C49 3.4933 no 4_554
H22 C50 3.5930 no 4_554
H22 C56 3.4088 no 4_554
H22 H25C 3.3758 no 3_655
H22 H34B 3.2524 no 4_554
H22 H56A 2.6897 no 4_554
H22 H56B 3.3608 no 4_554
H25A C22 3.5996 no 3_655
H25A C28 3.5982 no 3_655
H25A C56 3.3689 no 2_545
H25A H28A 3.2199 no 3_655
H25A H28C 3.0936 no 3_655
H25A H38 3.4422 no 3_656
H25A H43A 3.1730 no 3_656
H25A H44B 2.7792 no 3_656
H25A H56A 3.4032 no 2_545
H25A H56B 2.6071 no 2_545
H25B C9 3.2809 no 1_655
H25B H4B 2.9862 no 3_655
H25B H9 2.6688 no 1_655
H25B H28C 3.0266 no 3_655
H25B H43A 3.0140 no 3_656
H25B H44B 3.3253 no 3_656
H25C C4 3.3719 no 3_655
H25C C18 3.0072 no 3_655
H25C C19 3.1920 no 3_655
H25C C20 3.2211 no 3_655
H25C C21 3.0530 no 3_655
H25C C22 2.8953 no 3_655
H25C C23 2.8698 no 3_655
H25C C28 3.4120 no 3_655
H25C H4A 3.3338 no 3_655
H25C H4B 2.7898 no 3_655
H25C H21 3.5753 no 3_655
H25C H22 3.3758 no 3_655
H25C H28A 3.3642 no 3_655
H25C H28C 2.8302 no 3_655
H26B H9 3.4494 no 1_655
H26B H38 3.5185 no 3_656
H26B H43A 3.0568 no 3_656
H26C C38 3.4534 no 3_656
H26C H38 2.5697 no 3_656
H26C H43A 3.0593 no 3_656
H28A C44 3.3863 no 1_554
H28A C50 2.9422 no 4_554
H28A C51 2.9588 no 4_554
H28A H25A 3.2199 no 3_655
H28A H25C 3.3642 no 3_655
H28A H44A 3.4352 no 1_554
H28A H44B 2.7489 no 1_554
H28A H44C 3.4713 no 1_554
H28A H50 2.8442 no 4_554
H28A H51 2.9036 no 4_554
H28A H56B 3.5223 no 4_554
H28B C47 3.1702 no 4_454
H28B C51 3.5747 no 4_554
H28B H16A 3.4618 no 3_555
H28B H44B 3.3494 no 1_554
H28B H44C 3.3011 no 1_554
H28B H47A 3.0737 no 4_454
H28B H47B 3.1523 no 4_454
H28B H47C 2.7600 no 4_454
H28B H51 3.1299 no 4_554
H28C C25 3.1609 no 3_655
H28C C44 3.4459 no 1_554
H28C H25A 3.0936 no 3_655
H28C H25B 3.0266 no 3_655
H28C H25C 2.8302 no 3_655
H28C H44B 2.9016 no 1_554
H28C H44C 3.1523 no 1_554
H29A C47 3.0239 no 4_454
H29A H47A 2.5999 no 4_454
H29A H47B 2.6529 no 4_454
H29A H47C 3.4091 no 4_454
H29A H52 3.4208 no 4_554
H29A H59A 3.4029 no 4_554
H29B C51 3.1845 no 4_554
H29B C52 2.9754 no 4_554
H29B C53 3.3495 no 4_554
H29B C59 3.3100 no 4_554
H29B H47A 3.5589 no 4_454
H29B H51 3.4773 no 4_554
H29B H52 3.1495 no 4_554
H29B H59A 2.9592 no 4_554
H29B H59B 2.8581 no 4_554
H29C H59A 3.4434 no 4_554
H29C H59B 3.3591 no 4_554
H33A C13 3.1885 no 4_555
H33A C14 3.4404 no 4_555
H33A H13A 3.0215 no 4_555
H33A H13C 2.5416 no 4_555
H33A H14B 3.3137 no 4_555
H33A H14C 2.8252 no 4_555
H33B C50 3.0750 no 4_555
H33B C51 3.2878 no 4_555
H33B H13A 3.5485 no 4_555
H33B H14B 3.2059 no 4_555
H33B H14C 3.3562 no 4_555
H33B H50 2.5543 no 4_555
H33B H51 2.9567 no 4_555
H33B H55A 3.2773 no 4_555
H34A H46C 3.2294 no 4_455
H34B C13 3.1414 no 4_555
H34B H13A 2.5343 no 4_555
H34B H13B 3.5907 no 4_555
H34B H13C 2.9200 no 4_555
H34B H21 3.1164 no 4_455
H34B H22 3.2524 no 4_455
H38 C26 3.4410 no 3_656
H38 C43 3.5467 no 3_656
H38 H25A 3.4422 no 3_656
H38 H26B 3.5185 no 3_656
H38 H26C 2.5697 no 3_656
H38 H38 3.1313 no 3_656
H38 H43A 3.2299 no 3_656
H38 H43B 2.9530 no 3_656
H39 C43 3.1109 no 3_656
H39 H9 3.3715 no 1_655
H39 H17C 3.2564 no 3_656
H39 H43A 2.9535 no 3_656
H39 H43B 2.7270 no 3_656
H39 H43C 3.1370 no 3_656
H39 H55A 3.5917 no 4_555
H39 H55C 3.3797 no 4_555
H39 H58B 3.4789 no 1_655
H40 H9 3.2724 no 1_655
H40 H52 2.6722 no 1_655
H40 H55A 3.5732 no 4_555
H40 H55C 3.4482 no 4_555
H40 H58B 3.3152 no 1_655
H43A C25 3.5022 no 3_656
H43A C26 3.4727 no 3_656
H43A C38 3.5532 no 3_656
H43A C39 3.3940 no 3_656
H43A H9 3.4546 no 3_556
H43A H10 3.5284 no 3_556
H43A H25A 3.1730 no 3_656
H43A H25B 3.0140 no 3_656
H43A H26B 3.0568 no 3_656
H43A H26C 3.0593 no 3_656
H43A H38 3.2299 no 3_656
H43A H39 2.9535 no 3_656
H43B C38 3.5036 no 3_656
H43B C39 3.3832 no 3_656
H43B H38 2.9530 no 3_656
H43B H39 2.7270 no 3_656
H43C C10 3.2902 no 3_556
H43C H9 3.2666 no 3_556
H43C H10 2.4753 no 3_556
H43C H39 3.1370 no 3_656
H44A C50 3.5381 no 4_555
H44A H28A 3.4352 no 1_556
H44A H50 2.7718 no 4_555
H44A H51 3.2176 no 4_555
H44B C25 3.4705 no 3_656
H44B C28 3.1653 no 1_556
H44B C50 3.5812 no 4_555
H44B H25A 2.7792 no 3_656
H44B H25B 3.3253 no 3_656
H44B H28A 2.7489 no 1_556
H44B H28B 3.3494 no 1_556
H44B H28C 2.9016 no 1_556
H44B H50 2.7639 no 4_555
H44B H56B 3.3316 no 4_555
H44C C28 3.4995 no 1_556
H44C H10 2.9976 no 3_556
H44C H16B 2.7244 no 3_556
H44C H28A 3.4713 no 1_556
H44C H28B 3.3011 no 1_556
H44C H28C 3.1523 no 1_556
H46B H8 3.2181 no 1_655
H46B H51 3.5436 no 1_655
H46C C59 3.5694 no 4_554
H46C H34A 3.2294 no 4_554
H46C H59B 2.6251 no 4_554
H47A C29 3.4563 no 4_555
H47A C51 3.2419 no 1_655
H47A C52 3.2963 no 1_655
H47A H28B 3.0737 no 4_555
H47A H29A 2.5999 no 4_555
H47A H29B 3.5589 no 4_555
H47A H51 2.6497 no 1_655
H47A H52 2.7536 no 1_655
H47A H55B 3.5844 no 4_555
H47B C14 3.3914 no 4_555
H47B H13C 3.0610 no 4_555
H47B H14C 2.4214 no 4_555
H47B H28B 3.1523 no 4_555
H47B H29A 2.6529 no 4_555
H47B H55A 3.3705 no 4_555
H47B H55B 3.0930 no 4_555
H47C H13C 3.5866 no 4_555
H47C H28B 2.7600 no 4_555
H47C H29A 3.4091 no 4_555
H47C H51 3.2279 no 1_655
H47C H59B 3.4412 no 4_554
H50 C33 3.5024 no 4_454
H50 C44 3.2086 no 4_454
H50 H28A 2.8442 no 4_455
H50 H33B 2.5543 no 4_454
H50 H44A 2.7718 no 4_454
H50 H44B 2.7639 no 4_454
H51 C28 3.4608 no 4_455
H51 C47 3.3719 no 1_455
H51 H28A 2.9036 no 4_455
H51 H28B 3.1299 no 4_455
H51 H29B 3.4773 no 4_455
H51 H33B 2.9567 no 4_454
H51 H44A 3.2176 no 4_454
H51 H46B 3.5436 no 1_455
H51 H47A 2.6497 no 1_455
H51 H47C 3.2279 no 1_455
H52 C40 3.5671 no 1_455
H52 H29A 3.4208 no 4_455
H52 H29B 3.1495 no 4_455
H52 H40 2.6722 no 1_455
H52 H47A 2.7536 no 1_455
H55A C36 3.3810 no 4_454
H55A C37 3.5065 no 4_454
H55A C38 3.3575 no 4_454
H55A C39 3.1722 no 4_454
H55A C40 3.1400 no 4_454
H55A C41 3.2609 no 4_454
H55A H33B 3.2773 no 4_454
H55A H39 3.5917 no 4_454
H55A H40 3.5732 no 4_454
H55A H47B 3.3705 no 4_454
H55B H47A 3.5844 no 4_454
H55B H47B 3.0930 no 4_454
H55B H59A 3.5429 no 4_554
H55C C39 3.3629 no 4_454
H55C C40 3.3856 no 4_454
H55C C59 3.3936 no 4_554
H55C H39 3.3797 no 4_454
H55C H40 3.4482 no 4_454
H55C H59A 2.5614 no 4_554
H55C H59C 3.5162 no 4_554
H56A C13 3.5550 no 4_555
H56A C21 3.1966 no 4_455
H56A C22 3.1940 no 4_455
H56A H13A 3.3307 no 4_555
H56A H13B 3.2794 no 4_555
H56A H13C 3.4681 no 4_555
H56A H21 2.6788 no 4_455
H56A H22 2.6897 no 4_455
H56A H25A 3.4032 no 2_555
H56B C25 3.5085 no 2_555
H56B H22 3.3608 no 4_455
H56B H25A 2.6071 no 2_555
H56B H28A 3.5223 no 4_455
H56B H44B 3.3316 no 4_454
H56C H13B 3.5294 no 4_555
H56C H16C 2.9150 no 2_555
H56C H17C 3.5199 no 2_555
H58B H39 3.4789 no 1_455
H58B H40 3.3152 no 1_455
H58C C17 3.5633 no 3_556
H58C H16B 3.5040 no 3_556
H58C H17A 2.8848 no 3_556
H58C H17C 3.3692 no 3_556
H59A C29 3.4519 no 4_455
H59A C55 3.4437 no 4_455
H59A H29A 3.4029 no 4_455
H59A H29B 2.9592 no 4_455
H59A H29C 3.4434 no 4_455
H59A H55B 3.5429 no 4_455
H59A H55C 2.5614 no 4_455
H59B C29 3.5188 no 4_455
H59B C46 3.5914 no 4_455
H59B H29B 2.8581 no 4_455
H59B H29C 3.3591 no 4_455
H59B H46C 2.6251 no 4_455
H59B H47C 3.4412 no 4_455
H59C C16 3.0908 no 3_556
H59C H16B 2.7442 no 3_556
H59C H16C 2.5565 no 3_556
H59C H55C 3.5162 no 4_455

loop_
_geom_torsion_atom_site_label_1
_geom_torsion_atom_site_label_2
_geom_torsion_atom_site_label_3
_geom_torsion_atom_site_label_4
_geom_torsion
_geom_torsion_publ_flag
C1 N2 C3 C4 0.8(6) no
C3 N2 C1 Pd1 176.8(5) no
C3 N2 C1 N5 -1.3(7) no
C1 N2 C6 C7 91.4(7) no
C1 N2 C6 C11 -95.8(7) no
C6 N2 C1 Pd1 -4.9(9) no
C6 N2 C1 N5 177.0(5) no
C3 N2 C6 C7 -90.3(7) no
C3 N2 C6 C11 82.6(7) no
C6 N2 C3 C4 -177.8(5) no
C1 N5 C4 C3 -0.9(6) no
C4 N5 C1 Pd1 -176.7(4) no
C4 N5 C1 N2 1.4(6) no
C1 N5 C18 C19 108.5(7) no
C1 N5 C18 C23 -81.3(7) no
C18 N5 C1 Pd1 -10.1(9) no
C18 N5 C1 N2 168.1(5) no
C4 N5 C18 C19 -85.1(7) no
C4 N5 C18 C23 85.2(7) no
C18 N5 C4 C3 -169.1(5) no
C31 N32 C33 C34 18.7(7) no
C33 N32 C31 Pd1 170.2(5) no
C33 N32 C31 N35 -7.4(7) no
C31 N32 C36 C37 -90.8(7) no
C31 N32 C36 C41 93.6(7) no
C36 N32 C31 Pd1 4.1(9) no
C36 N32 C31 N35 -173.5(5) no
C33 N32 C36 C37 103.5(6) no
C33 N32 C36 C41 -72.0(7) no
C36 N32 C33 C34 -173.7(5) no
C31 N35 C34 C33 19.3(7) no
C34 N35 C31 Pd1 174.3(5) no
C34 N35 C31 N32 -8.3(7) no
C31 N35 C48 C49 -114.5(7) no
C31 N35 C48 C53 73.1(8) no
C48 N35 C31 Pd1 14.5(9) no
C48 N35 C31 N32 -168.1(5) no
C34 N35 C48 C49 86.3(7) no
C34 N35 C48 C53 -86.1(7) no
C48 N35 C34 C33 -179.2(5) no
N2 C3 C4 N5 0.1(6) no
N2 C6 C7 C8 176.9(5) no
N2 C6 C7 C12 -3.2(9) no
N2 C6 C11 C10 -175.7(5) no
N2 C6 C11 C15 5.6(9) no
C7 C6 C11 C10 -3.0(9) no
C7 C6 C11 C15 178.2(5) no
C11 C6 C7 C8 4.3(9) no
C11 C6 C7 C12 -175.8(5) no
C6 C7 C8 C9 -2.7(9) no
C6 C7 C12 C13 145.2(6) no
C6 C7 C12 C14 -91.2(7) no
C8 C7 C12 C13 -34.9(9) no
C8 C7 C12 C14 88.6(7) no
C12 C7 C8 C9 177.4(6) no
C7 C8 C9 C10 -0.1(10) no
C8 C9 C10 C11 1.5(11) no
C9 C10 C11 C6 -0.0(10) no
C9 C10 C11 C15 178.8(6) no
C6 C11 C15 C16 -130.8(6) no
C6 C11 C15 C17 104.0(7) no
C10 C11 C15 C16 50.4(9) no
C10 C11 C15 C17 -74.7(8) no
N5 C18 C19 C20 170.9(5) no
N5 C18 C19 C24 -12.5(8) no
N5 C18 C23 C22 -170.1(5) no
N5 C18 C23 C27 9.5(9) no
C19 C18 C23 C22 -0.2(9) no
C19 C18 C23 C27 179.4(5) no
C23 C18 C19 C20 1.1(9) no
C23 C18 C19 C24 177.7(5) no
C18 C19 C20 C21 -2.8(9) no
C18 C19 C24 C25 156.6(5) no
C18 C19 C24 C26 -78.5(7) no
C20 C19 C24 C25 -26.9(8) no
C20 C19 C24 C26 98.0(7) no
C24 C19 C20 C21 -179.3(5) no
C19 C20 C21 C22 3.6(10) no
C20 C21 C22 C23 -2.6(10) no
C21 C22 C23 C18 0.9(9) no
C21 C22 C23 C27 -178.7(6) no
C18 C23 C27 C28 -112.2(6) no
C18 C23 C27 C29 123.1(6) no
C22 C23 C27 C28 67.4(7) no
C22 C23 C27 C29 -57.3(7) no
N32 C33 C34 N35 -20.7(6) no
N32 C36 C37 C38 -169.8(5) no
N32 C36 C37 C42 11.2(8) no
N32 C36 C41 C40 170.9(5) no
N32 C36 C41 C45 -11.3(9) no
C37 C36 C41 C40 -4.5(9) no
C37 C36 C41 C45 173.4(5) no
C41 C36 C37 C38 5.6(9) no
C41 C36 C37 C42 -173.5(5) no
C36 C37 C38 C39 -2.7(9) no
C36 C37 C42 C43 152.2(6) no
C36 C37 C42 C44 -83.8(7) no
C38 C37 C42 C43 -26.8(9) no
C38 C37 C42 C44 97.2(7) no
C42 C37 C38 C39 176.4(6) no
C37 C38 C39 C40 -1.2(10) no
C38 C39 C40 C41 2.5(11) no
C39 C40 C41 C36 0.3(10) no
C39 C40 C41 C45 -177.6(6) no
C36 C41 C45 C46 -116.1(7) no
C36 C41 C45 C47 119.9(7) no
C40 C41 C45 C46 61.6(8) no
C40 C41 C45 C47 -62.3(8) no
N35 C48 C49 C50 -175.4(5) no
N35 C48 C49 C54 5.6(9) no
N35 C48 C53 C52 177.2(5) no
N35 C48 C53 C57 0.1(9) no
C49 C48 C53 C52 5.1(10) no
C49 C48 C53 C57 -172.1(6) no
C53 C48 C49 C50 -3.2(10) no
C53 C48 C49 C54 177.8(6) no
C48 C49 C50 C51 -0.4(10) no
C48 C49 C54 C55 124.1(7) no
C48 C49 C54 C56 -115.1(7) no
C50 C49 C54 C55 -54.9(8) no
C50 C49 C54 C56 66.0(8) no
C54 C49 C50 C51 178.6(6) no
C49 C50 C51 C52 2.0(10) no
C50 C51 C52 C53 0.0(10) no
C51 C52 C53 C48 -3.5(10) no
C51 C52 C53 C57 173.8(6) no
C48 C53 C57 C58 -120.0(7) no
C48 C53 C57 C59 115.3(7) no
C52 C53 C57 C58 62.8(8) no
C52 C53 C57 C59 -61.8(8) no
